data_2238933
loop_
_publ_author_name
'Vaneesa Nagalingam, Sree'
'Wong Pik Ching, Janet'
'Khaled bin Break, Mohammed'
'Tahir, M. Ibrahim M.'
'Khoo, Teng-Jin'

_publ_section_title
;
 A <i>P</i>2~1~2~1~2~1~ polymorph of (+)-clusianone
;
_journal_coeditor_code TK5270
_journal_issue 12
_journal_name_full 'Acta Crystallographica Section E'
_journal_page_first o1799
_journal_page_last o1800
_journal_paper_doi 10.1107/S1600536813031036
_journal_volume 69
_journal_year 2013
_chemical_formula_iupac 'C33 H42 O4'
_chemical_formula_moiety 'C33 H42 O4'
_chemical_formula_sum 'C33 H42 O4'
_chemical_formula_weight 502.69
_chemical_melting_point 365
_chemical_name_systematic
(1<i>S</i>,5<i>S</i>,7<i>R</i>)-3-Benzoyl-4-hydroxy-8,8-dimethyl-1,5,7-tris(3-methylbut-2-enyl)bicyclo[3.3.1]nona-3-ene-2,9-dione
_space_group_IT_number 19
_symmetry_cell_setting orthorhombic
_symmetry_space_group_name_Hall 'P 2ac 2ab'
_symmetry_space_group_name_H-M 'P 21 21 21'
_atom_sites_solution_hydrogens difmap
_atom_sites_solution_primary other
_cell_angle_alpha 90
_cell_angle_beta 90
_cell_angle_gamma 90
_cell_formula_units_Z 4
_cell_length_a 9.2035(2)
_cell_length_b 13.4629(2)
_cell_length_c 22.9607(5)
_cell_measurement_reflns_used 19011
_cell_measurement_temperature 100
_cell_measurement_theta_max 71
_cell_measurement_theta_min 3
_cell_volume 2844.96(10)
_computing_cell_refinement 'CrysAlis PRO (Agilent, 2011)'
_computing_data_collection 'CrysAlis PRO (Agilent, 2011)'
_computing_data_reduction 'CrysAlis PRO (Agilent, 2011)'
_computing_molecular_graphics 'CAMERON (Watkin <i>et al.</i>, 1996) and Mercury (Macrae <i>et al.</i>, 2006)'
_computing_publication_material 'publCIF (Westrip, 2010)'
_computing_structure_refinement 'CRYSTALS (Betteridge <i>et al.</i>, 2003; Cooper <i>et al.</i>, 2010)'
_computing_structure_solution 'SUPERFLIP (Palatinus & Chapuis, 2007)'
_diffrn_ambient_temperature 100
_diffrn_measured_fraction_theta_full 0.998
_diffrn_measured_fraction_theta_max 0.998
_diffrn_measurement_device Area
_diffrn_measurement_device_type 'Oxford Diffraction Gemini'
_diffrn_measurement_method \w
_diffrn_radiation_monochromator graphite
_diffrn_radiation_source 'Cu Ka'
_diffrn_radiation_type 'Cu K\a'
_diffrn_radiation_wavelength 1.54180
_diffrn_reflns_av_R_equivalents 0.034
_diffrn_reflns_limit_h_max 11
_diffrn_reflns_limit_h_min -11
_diffrn_reflns_limit_k_max 16
_diffrn_reflns_limit_k_min -16
_diffrn_reflns_limit_l_max 28
_diffrn_reflns_limit_l_min -28
_diffrn_reflns_number 39826
_diffrn_reflns_theta_full 71.631
_diffrn_reflns_theta_max 71.631
_diffrn_reflns_theta_min 3.806
_diffrn_standards_number 0
_exptl_absorpt_coefficient_mu 0.592
_exptl_absorpt_correction_T_max 0.95
_exptl_absorpt_correction_T_min 0.86
_exptl_absorpt_correction_type multi-scan
_exptl_absorpt_process_details '(CrysAlis PRO; Oxford Diffraction, 2002)'
_exptl_crystal_colour colourless
_exptl_crystal_density_diffrn 1.174
_exptl_crystal_density_method 'not measured'
_exptl_crystal_description prismatic
_exptl_crystal_F_000 1088
_exptl_crystal_size_max 0.210
_exptl_crystal_size_mid 0.140
_exptl_crystal_size_min 0.080
_refine_diff_density_max 0.24
_refine_diff_density_min -0.18
_refine_ls_abs_structure_details 'Flack (1983), 2383 Friedel pairs'
_refine_ls_abs_structure_Flack -0.04(15)
_refine_ls_extinction_method None
_refine_ls_goodness_of_fit_ref 0.9567
_refine_ls_hydrogen_treatment constr
_refine_ls_matrix_type full
_refine_ls_number_parameters 335
_refine_ls_number_reflns 5498
_refine_ls_number_restraints 0
_refine_ls_R_factor_all 0.0352
_refine_ls_R_factor_gt 0.0335
_refine_ls_shift/su_max 0.0006844
_refine_ls_shift/su_mean 0.0000520
_refine_ls_structure_factor_coef Fsqd
_refine_ls_weighting_details
;
 Method= Modified Sheldrick
 w=1/[\s^2^(F^2^) + ( 0.04P)^2^ + 1.02P]
 ,where P=(max(Fo^2^,0) + 2Fc^2^)/3
;
_refine_ls_weighting_scheme calc
_refine_ls_wR_factor_all 0.0838
_refine_ls_wR_factor_gt 0.0824
_refine_ls_wR_factor_ref 0.0838
_reflns_number_gt 5269
_reflns_number_total 5498
_reflns_threshold_expression I>2.0\s(I)
_cod_data_source_file tk5270.cif
_cod_data_source_block I
_cod_database_code 2238933

loop_
_symmetry_equiv_pos_as_xyz
x,y,z
-x+1/2,-y,z+1/2
x+1/2,-y+1/2,-z
-x,y+1/2,-z+1/2

loop_
_atom_site_type_symbol
_atom_site_label
_atom_site_fract_x
_atom_site_fract_y
_atom_site_fract_z
_atom_site_U_iso_or_equiv
_atom_site_adp_type
_atom_site_occupancy
O O1 1.01156(11) 0.23087(8) 0.70014(5) 0.0254 Uani 1.0000
H H1 0.9976 0.3386 0.7123 0.0500 Uiso 1.0000
C C2 0.89022(15) 0.21427(11) 0.67631(6) 0.0196 Uani 1.0000
C C3 0.87580(15) 0.11723(10) 0.64619(6) 0.0196 Uani 1.0000
C C4 0.81066(17) 0.10926(12) 0.59161(7) 0.0252 Uani 1.0000
C C5 0.81469(18) 0.01993(13) 0.56225(7) 0.0333 Uani 1.0000
C C6 0.87951(19) -0.06283(13) 0.58714(8) 0.0364 Uani 1.0000
C C7 0.94348(19) -0.05514(12) 0.64160(8) 0.0338 Uani 1.0000
C C8 0.94353(17) 0.03472(11) 0.67054(7) 0.0260 Uani 1.0000
C C9 0.78010(15) 0.29113(10) 0.67650(6) 0.0189 Uani 1.0000
C C10 0.82224(15) 0.38637(11) 0.69421(6) 0.0200 Uani 1.0000
O O11 0.95023(11) 0.40387(7) 0.71561(4) 0.0244 Uani 1.0000
C C12 0.72277(16) 0.47533(10) 0.69123(6) 0.0207 Uani 1.0000
C C13 0.60033(16) 0.45383(10) 0.64825(6) 0.0204 Uani 1.0000
O O14 0.56632(12) 0.51181(7) 0.61064(5) 0.0285 Uani 1.0000
C C15 0.51798(15) 0.35827(10) 0.66056(6) 0.0198 Uani 1.0000
C C16 0.62421(15) 0.26982(10) 0.66719(6) 0.0187 Uani 1.0000
O O17 0.57659(11) 0.18581(7) 0.66667(5) 0.0232 Uani 1.0000
C C18 0.43562(16) 0.37607(10) 0.72158(6) 0.0215 Uani 1.0000
C C19 0.55121(16) 0.40042(10) 0.76906(6) 0.0211 Uani 1.0000
C C20 0.64960(16) 0.48756(11) 0.75201(6) 0.0220 Uani 1.0000
C C21 0.48510(17) 0.42104(11) 0.83005(7) 0.0255 Uani 1.0000
C C22 0.59687(18) 0.41885(11) 0.87765(7) 0.0268 Uani 1.0000
C C23 0.61287(19) 0.35035(12) 0.91878(7) 0.0297 Uani 1.0000
C C24 0.7280(2) 0.36145(15) 0.96492(8) 0.0415 Uani 1.0000
C C25 0.5211(2) 0.25871(14) 0.92400(9) 0.0454 Uani 1.0000
C C26 0.32752(17) 0.46277(12) 0.71414(7) 0.0286 Uani 1.0000
C C27 0.35104(16) 0.28311(12) 0.73993(7) 0.0275 Uani 1.0000
C C28 0.41309(16) 0.33433(10) 0.60982(6) 0.0227 Uani 1.0000
C C29 0.48887(16) 0.31514(11) 0.55260(7) 0.0234 Uani 1.0000
C C30 0.48971(16) 0.23037(11) 0.52250(6) 0.0235 Uani 1.0000
C C31 0.41774(19) 0.13577(11) 0.54147(7) 0.0297 Uani 1.0000
C C32 0.56841(18) 0.22262(12) 0.46514(7) 0.0286 Uani 1.0000
C C33 0.80586(17) 0.57064(11) 0.67524(6) 0.0238 Uani 1.0000
C C34 0.90501(18) 0.55841(11) 0.62358(6) 0.0269 Uani 1.0000
C C35 1.03353(17) 0.60074(10) 0.61558(6) 0.0242 Uani 1.0000
C C36 1.10148(18) 0.67277(11) 0.65730(7) 0.0283 Uani 1.0000
C C37 1.1235(2) 0.57708(12) 0.56262(7) 0.0336 Uani 1.0000
H H41 0.7629 0.1648 0.5747 0.0322 Uiso 1.0000
H H51 0.7720 0.0154 0.5245 0.0408 Uiso 1.0000
H H61 0.8767 -0.1239 0.5662 0.0448 Uiso 1.0000
H H71 0.9882 -0.1120 0.6603 0.0423 Uiso 1.0000
H H81 0.9888 0.0410 0.7073 0.0323 Uiso 1.0000
H H191 0.6141 0.3413 0.7739 0.0240 Uiso 1.0000
H H201 0.7285 0.4939 0.7814 0.0255 Uiso 1.0000
H H202 0.5948 0.5492 0.7515 0.0250 Uiso 1.0000
H H211 0.4404 0.4855 0.8298 0.0302 Uiso 1.0000
H H212 0.4098 0.3724 0.8376 0.0308 Uiso 1.0000
H H221 0.6650 0.4724 0.8783 0.0333 Uiso 1.0000
H H241 0.7808 0.4252 0.9604 0.0629 Uiso 1.0000
H H242 0.6826 0.3587 1.0029 0.0630 Uiso 1.0000
H H243 0.7968 0.3064 0.9624 0.0633 Uiso 1.0000
H H251 0.4774 0.2571 0.9626 0.0712 Uiso 1.0000
H H252 0.4405 0.2558 0.8975 0.0712 Uiso 1.0000
H H253 0.5783 0.1996 0.9203 0.0711 Uiso 1.0000
H H261 0.2489 0.4460 0.6869 0.0435 Uiso 1.0000
H H262 0.3726 0.5228 0.7009 0.0443 Uiso 1.0000
H H263 0.2793 0.4760 0.7516 0.0424 Uiso 1.0000
H H271 0.2827 0.2989 0.7720 0.0415 Uiso 1.0000
H H272 0.4133 0.2300 0.7529 0.0415 Uiso 1.0000
H H273 0.2935 0.2588 0.7065 0.0413 Uiso 1.0000
H H281 0.3488 0.3913 0.6046 0.0275 Uiso 1.0000
H H282 0.3528 0.2790 0.6214 0.0274 Uiso 1.0000
H H291 0.5415 0.3699 0.5369 0.0295 Uiso 1.0000
H H311 0.3450 0.1161 0.5121 0.0463 Uiso 1.0000
H H312 0.3641 0.1421 0.5785 0.0443 Uiso 1.0000
H H313 0.4882 0.0812 0.5462 0.0471 Uiso 1.0000
H H321 0.5028 0.1978 0.4355 0.0443 Uiso 1.0000
H H322 0.6530 0.1781 0.4687 0.0436 Uiso 1.0000
H H323 0.6061 0.2878 0.4517 0.0438 Uiso 1.0000
H H331 0.8619 0.5902 0.7093 0.0268 Uiso 1.0000
H H332 0.7355 0.6225 0.6683 0.0297 Uiso 1.0000
H H341 0.8682 0.5150 0.5937 0.0329 Uiso 1.0000
H H361 1.1371 0.7325 0.6379 0.0438 Uiso 1.0000
H H362 1.1884 0.6436 0.6753 0.0454 Uiso 1.0000
H H363 1.0391 0.6926 0.6877 0.0428 Uiso 1.0000
H H371 1.1424 0.6355 0.5392 0.0501 Uiso 1.0000
H H372 1.0793 0.5284 0.5373 0.0518 Uiso 1.0000
H H373 1.2186 0.5520 0.5739 0.0518 Uiso 1.0000

loop_
_atom_site_aniso_label
_atom_site_aniso_U_11
_atom_site_aniso_U_22
_atom_site_aniso_U_33
_atom_site_aniso_U_12
_atom_site_aniso_U_13
_atom_site_aniso_U_23
O1 0.0188(5) 0.0295(5) 0.0279(5) 0.0028(4) -0.0055(4) -0.0029(4)
C2 0.0186(7) 0.0247(7) 0.0157(6) -0.0013(6) 0.0009(5) 0.0033(5)
C3 0.0143(6) 0.0228(7) 0.0216(7) 0.0013(6) 0.0031(5) 0.0010(5)
C4 0.0223(7) 0.0281(8) 0.0250(7) 0.0033(6) -0.0014(6) -0.0008(6)
C5 0.0277(8) 0.0415(9) 0.0307(8) 0.0014(7) -0.0041(7) -0.0124(7)
C6 0.0330(9) 0.0281(8) 0.0480(10) 0.0050(7) 0.0038(8) -0.0156(7)
C7 0.0331(9) 0.0251(7) 0.0432(9) 0.0107(7) 0.0017(7) 0.0014(7)
C8 0.0231(7) 0.0299(8) 0.0251(7) 0.0045(6) -0.0002(6) 0.0012(6)
C9 0.0199(7) 0.0209(7) 0.0160(6) 0.0006(5) 0.0006(5) 0.0015(5)
C10 0.0192(6) 0.0250(7) 0.0157(6) -0.0026(6) 0.0016(5) 0.0013(5)
O11 0.0215(5) 0.0246(5) 0.0270(5) -0.0021(4) -0.0028(4) -0.0040(4)
C12 0.0222(7) 0.0186(7) 0.0215(7) -0.0026(5) 0.0020(6) -0.0015(5)
C13 0.0213(7) 0.0186(6) 0.0214(7) 0.0034(6) 0.0024(6) -0.0028(5)
O14 0.0349(6) 0.0215(5) 0.0291(6) 0.0015(4) -0.0056(5) 0.0039(4)
C15 0.0170(6) 0.0196(6) 0.0227(7) 0.0005(5) -0.0002(5) -0.0006(5)
C16 0.0194(6) 0.0199(6) 0.0169(6) 0.0011(5) 0.0005(5) -0.0007(5)
O17 0.0195(5) 0.0185(5) 0.0318(6) -0.0007(4) 0.0004(4) -0.0005(4)
C18 0.0181(7) 0.0214(7) 0.0248(7) 0.0010(6) 0.0026(6) -0.0010(5)
C19 0.0213(7) 0.0179(6) 0.0242(7) 0.0021(5) 0.0028(6) -0.0005(5)
C20 0.0236(7) 0.0200(7) 0.0223(7) 0.0000(6) 0.0018(6) -0.0023(5)
C21 0.0270(7) 0.0222(7) 0.0272(7) 0.0026(6) 0.0057(6) -0.0009(6)
C22 0.0305(8) 0.0241(7) 0.0259(7) -0.0004(6) 0.0081(6) -0.0059(6)
C23 0.0340(8) 0.0285(8) 0.0267(8) 0.0077(7) 0.0078(7) -0.0029(6)
C24 0.0491(11) 0.0477(10) 0.0278(9) 0.0143(9) 0.0009(8) -0.0037(8)
C25 0.0507(12) 0.0352(10) 0.0503(11) 0.0003(9) 0.0050(10) 0.0126(8)
C26 0.0232(7) 0.0291(8) 0.0335(8) 0.0066(6) 0.0013(7) -0.0016(7)
C27 0.0225(8) 0.0293(8) 0.0306(8) -0.0031(6) 0.0043(6) -0.0013(7)
C28 0.0178(7) 0.0214(6) 0.0290(8) 0.0030(5) -0.0052(6) -0.0002(6)
C29 0.0196(7) 0.0252(7) 0.0254(7) -0.0011(6) -0.0056(6) 0.0039(6)
C30 0.0187(7) 0.0283(7) 0.0235(7) 0.0022(6) -0.0060(6) 0.0012(6)
C31 0.0312(8) 0.0258(7) 0.0322(8) 0.0000(7) 0.0025(7) -0.0028(6)
C32 0.0283(8) 0.0328(8) 0.0247(7) -0.0003(7) -0.0015(6) 0.0001(6)
C33 0.0282(8) 0.0199(7) 0.0232(7) -0.0041(6) 0.0019(6) -0.0015(6)
C34 0.0381(9) 0.0209(6) 0.0217(7) -0.0045(6) 0.0022(7) -0.0021(6)
C35 0.0327(8) 0.0173(6) 0.0227(7) 0.0020(6) 0.0033(6) 0.0028(5)
C36 0.0280(8) 0.0250(7) 0.0317(8) -0.0024(6) 0.0034(6) -0.0012(6)
C37 0.0409(9) 0.0267(8) 0.0332(9) -0.0057(7) 0.0124(8) -0.0030(6)

loop_
_atom_type_symbol
_atom_type_scat_Cromer_Mann_a1
_atom_type_scat_Cromer_Mann_a2
_atom_type_scat_Cromer_Mann_a3
_atom_type_scat_Cromer_Mann_a4
_atom_type_scat_Cromer_Mann_b1
_atom_type_scat_Cromer_Mann_b2
_atom_type_scat_Cromer_Mann_b3
_atom_type_scat_Cromer_Mann_b4
_atom_type_scat_Cromer_Mann_c
_atom_type_scat_dispersion_real
_atom_type_scat_dispersion_imag
_atom_type_scat_source
C 2.3100 1.0200 1.5886 0.8650 20.8439 10.2075 0.5687 51.6512 0.2156 0.0181 0.0091 'International Tables Vol C 4.2.6.8 and 6.1.1.4'
H 0.4930 0.3229 0.1402 0.0408 10.5109 26.1257 3.1424 57.7998 0.0030 0.0000 0.0000 'International Tables Vol C 4.2.6.8 and 6.1.1.4'
O 3.0485 2.2868 1.5463 0.8670 13.2771 5.7011 0.3239 32.9089 0.2508 0.0492 0.0322 'International Tables Vol C 4.2.6.8 and 6.1.1.4'

loop_
_geom_angle_atom_site_label_1
_geom_angle_atom_site_label_2
_geom_angle_atom_site_label_3
_geom_angle
_geom_angle_publ_flag
O1 C2 C3 115.88(13) no
O1 C2 C9 119.39(13) no
C3 C2 C9 124.59(12) no
C2 C3 C4 121.69(13) no
C2 C3 C8 118.39(13) no
C4 C3 C8 119.53(14) no
C3 C4 C5 119.68(15) no
C3 C4 H41 120.4 no
C5 C4 H41 119.9 no
C4 C5 C6 120.70(15) no
C4 C5 H51 119.3 no
C6 C5 H51 120.0 no
C5 C6 C7 119.63(15) no
C5 C6 H61 118.2 no
C7 C6 H61 122.1 no
C6 C7 C8 120.00(15) no
C6 C7 H71 121.4 no
C8 C7 H71 118.6 no
C3 C8 C7 120.41(14) no
C3 C8 H81 119.0 no
C7 C8 H81 120.6 no
C2 C9 C10 117.48(13) no
C2 C9 C16 122.67(13) no
C10 C9 C16 119.24(13) no
C9 C10 O11 121.85(13) no
C9 C10 C12 123.08(13) no
O11 C10 C12 115.06(12) no
H1 O11 C10 102.2 no
C10 C12 C13 109.07(11) no
C10 C12 C20 107.79(11) no
C13 C12 C20 106.27(11) no
C10 C12 C33 111.80(12) no
C13 C12 C33 111.78(12) no
C20 C12 C33 109.91(11) no
C12 C13 O14 122.17(13) no
C12 C13 C15 114.12(11) no
O14 C13 C15 123.50(13) no
C13 C15 C16 110.76(11) no
C13 C15 C18 105.69(11) no
C16 C15 C18 109.03(11) no
C13 C15 C28 110.33(11) no
C16 C15 C28 107.93(11) no
C18 C15 C28 113.10(11) no
C15 C16 C9 118.54(12) no
C15 C16 O17 119.21(13) no
C9 C16 O17 122.20(13) no
C15 C18 C19 108.57(11) no
C15 C18 C26 108.64(12) no
C19 C18 C26 111.01(12) no
C15 C18 C27 110.89(12) no
C19 C18 C27 109.04(12) no
C26 C18 C27 108.70(12) no
C18 C19 C20 112.70(11) no
C18 C19 C21 113.66(12) no
C20 C19 C21 108.97(11) no
C18 C19 H191 108.0 no
C20 C19 H191 107.4 no
C21 C19 H191 105.7 no
C19 C20 C12 113.78(11) no
C19 C20 H201 108.9 no
C12 C20 H201 107.5 no
C19 C20 H202 110.5 no
C12 C20 H202 107.7 no
H201 C20 H202 108.2 no
C19 C21 C22 112.63(12) no
C19 C21 H211 108.9 no
C22 C21 H211 108.4 no
C19 C21 H212 108.7 no
C22 C21 H212 110.3 no
H211 C21 H212 107.8 no
C21 C22 C23 127.39(15) no
C21 C22 H221 116.5 no
C23 C22 H221 116.1 no
C22 C23 C24 120.62(16) no
C22 C23 C25 124.43(16) no
C24 C23 C25 114.94(15) no
C23 C24 H241 110.9 no
C23 C24 H242 109.1 no
H241 C24 H242 109.8 no
C23 C24 H243 109.8 no
H241 C24 H243 109.4 no
H242 C24 H243 107.7 no
C23 C25 H251 108.9 no
C23 C25 H252 114.7 no
H251 C25 H252 104.9 no
C23 C25 H253 111.5 no
H251 C25 H253 106.8 no
H252 C25 H253 109.5 no
C18 C26 H261 111.8 no
C18 C26 H262 113.2 no
H261 C26 H262 108.1 no
C18 C26 H263 109.3 no
H261 C26 H263 105.5 no
H262 C26 H263 108.7 no
C18 C27 H271 110.6 no
C18 C27 H272 112.9 no
H271 C27 H272 107.8 no
C18 C27 H273 109.2 no
H271 C27 H273 108.0 no
H272 C27 H273 108.3 no
C15 C28 C29 113.75(11) no
C15 C28 H281 107.9 no
C29 C28 H281 107.9 no
C15 C28 H282 108.1 no
C29 C28 H282 111.9 no
H281 C28 H282 107.0 no
C28 C29 C30 126.86(14) no
C28 C29 H291 115.6 no
C30 C29 H291 117.5 no
C29 C30 C31 124.98(14) no
C29 C30 C32 120.98(14) no
C31 C30 C32 114.03(13) no
C30 C31 H311 109.2 no
C30 C31 H312 113.4 no
H311 C31 H312 105.8 no
C30 C31 H313 112.0 no
H311 C31 H313 108.7 no
H312 C31 H313 107.4 no
C30 C32 H321 109.7 no
C30 C32 H322 110.4 no
H321 C32 H322 110.0 no
C30 C32 H323 112.3 no
H321 C32 H323 107.7 no
H322 C32 H323 106.7 no
C12 C33 C34 113.47(12) no
C12 C33 H331 107.3 no
C34 C33 H331 110.0 no
C12 C33 H332 108.0 no
C34 C33 H332 110.8 no
H331 C33 H332 107.0 no
C33 C34 C35 127.09(14) no
C33 C34 H341 114.5 no
C35 C34 H341 118.4 no
C34 C35 C36 124.15(14) n
C34 C35 C37 120.78(14) no
C36 C35 C37 115.06(14) no
C35 C36 H361 112.4 no
C35 C36 H362 110.5 no
H361 C36 H362 104.3 no
C35 C36 H363 113.8 no
H361 C36 H363 108.0 no
H362 C36 H363 107.3 no
C35 C37 H371 112.1 no
C35 C37 H372 113.5 no
H371 C37 H372 106.9 no
C35 C37 H373 110.7 no
H371 C37 H373 105.5 no
H372 C37 H373 107.6 no

loop_
_geom_bond_atom_site_label_1
_geom_bond_atom_site_label_2
_geom_bond_distance
_geom_bond_publ_flag
O1 C2 1.2635(17) no
H1 O11 0.984 no
C2 C3 1.4842(19) no
C2 C9 1.448(2) no
C3 C4 1.393(2) no
C3 C8 1.391(2) no
C4 C5 1.379(2) no
C4 H41 0.950 no
C5 C6 1.387(3) no
C5 H51 0.953 no
C6 C7 1.386(3) no
C6 H61 0.953 no
C7 C8 1.380(2) no
C7 H71 0.969 no
C8 H81 0.945 no
C9 C10 1.400(2) no
C9 C16 1.479(2) no
C10 O11 1.2979(17) no
C10 C12 1.509(2) no
C12 C13 1.526(2) no
C12 C20 1.5582(19) no
C12 C33 1.5381(19) no
C13 O14 1.2054(18) no
C13 C15 1.5198(19) no
C15 C16 1.5482(19) no
C15 C18 1.6110(19) no
C15 C28 1.5469(19) no
C16 O17 1.2131(17) no
C18 C19 1.558(2) no
C18 C26 1.543(2) no
C18 C27 1.533(2) no
C19 C20 1.5328(19) no
C19 C21 1.552(2) no
C19 H191 0.990 no
C20 H201 0.994 no
C20 H202 0.971 no
C21 C22 1.501(2) no
C21 H211 0.961 no
C21 H212 0.969 no
C22 C23 1.328(2) no
C22 H221 0.955 no
C23 C24 1.506(3) no
C23 C25 1.500(3) no
C24 H241 0.992 no
C24 H242 0.968 no
C24 H243 0.977 no
C25 H251 0.974 no
C25 H252 0.960 no
C25 H253 0.958 no
C26 H261 0.983 no
C26 H262 0.958 no
C26 H263 0.984 no
C27 H271 0.992 no
C27 H272 0.964 no
C27 H273 0.988 no
C28 C29 1.510(2) no
C28 H281 0.975 no
C28 H282 0.967 no
C29 C30 1.334(2) no
C29 H291 0.953 no
C30 C31 1.500(2) no
C30 C32 1.507(2) no
C31 H311 0.987 no
C31 H312 0.987 no
C31 H313 0.986 no
C32 H321 0.969 no
C32 H322 0.986 no
C32 H323 0.993 no
C33 C34 1.506(2) no
C33 H331 0.973 no
C33 H332 0.966 no
C34 C35 1.326(2) no
C34 H341 0.964 no
C35 C36 1.500(2) no
C35 C37 1.505(2) no
C36 H361 0.977 no
C36 H362 0.982 no
C36 H363 0.943 no
C37 H371 0.969 no
C37 H372 0.966 no
C37 H373 0.973 no

loop_
_geom_hbond_atom_site_label_D
_geom_hbond_atom_site_label_H
_geom_hbond_atom_site_label_A
_geom_hbond_site_symmetry_A
_geom_hbond_distance_DH
_geom_hbond_distance_HA
_geom_hbond_distance_DA
_geom_hbond_angle_DHA
_geom_hbond_publ_flag
O11 H1 O1 . 0.98 1.48 2.4227(14) 158 yes
C27 H273 O1 1_455 0.99 2.63 3.330(2) 128 yes
C36 H363 O1 4_756 0.94 2.67 3.523(2) 151 yes
C8 H81 O11 4_746 0.95 2.62 3.300(2) 129 yes
C21 H211 O17 4_656 0.96 2.70 3.610(2) 158 yes
